data_2221494
loop_
_publ_author_name
'Wang, Qiang'
'Bi, Cai-Feng'
'Wang, Da-Qi'
'Fan, Yu-Hua'

_publ_section_title
;
 Dichlorido{<i>N</i>-[1-(2-pyridyl)ethylidene]ethane-1,2-diamine}copper(II)
;
_journal_coeditor_code SI2162
_journal_issue 4
_journal_name_full 'Acta Crystallographica Section E'
_journal_page_first m439
_journal_paper_doi 10.1107/S1600536809010149
_journal_volume 65
_journal_year 2009
_chemical_formula_iupac '[Cu Cl2 (C9 H13 N3)]'
_chemical_formula_moiety 'C9 H13 Cl2 Cu N3'
_chemical_formula_sum 'C9 H13 Cl2 Cu N3'
_chemical_formula_weight 297.66
_chemical_name_systematic
;
Dichlorido{<i>N</i>-[1-(2-pyridyl)ethylidene]ethane-1,2-diamine}copper(II)
;
_space_group_IT_number 2
_symmetry_cell_setting triclinic
_symmetry_space_group_name_Hall '-P 1'
_symmetry_space_group_name_H-M 'P -1'
_atom_sites_solution_hydrogens geom
_atom_sites_solution_primary direct
_atom_sites_solution_secondary difmap
_audit_creation_method SHELXL-97
_cell_angle_alpha 82.940(2)
_cell_angle_beta 76.2890(10)
_cell_angle_gamma 85.751(2)
_cell_formula_units_Z 2
_cell_length_a 7.2701(10)
_cell_length_b 8.8008(12)
_cell_length_c 9.5773(15)
_cell_measurement_reflns_used 1739
_cell_measurement_temperature 298(2)
_cell_measurement_theta_max 27.894
_cell_measurement_theta_min 2.335
_cell_volume 590.16(15)
_computing_cell_refinement 'SAINT (Siemens, 1996)'
_computing_data_collection 'SMART (Siemens, 1996)'
_computing_data_reduction 'SAINT (Siemens, 1996)'
_computing_molecular_graphics 'SHELXTL (Sheldrick, 2008)'
_computing_publication_material 'SHELXTL (Sheldrick, 2008)'
_computing_structure_refinement 'SHELXL97 (Sheldrick, 2008)'
_computing_structure_solution 'SHELXS97 (Sheldrick, 2008)'
_diffrn_ambient_temperature 298(2)
_diffrn_measured_fraction_theta_full 0.971
_diffrn_measured_fraction_theta_max 0.971
_diffrn_measurement_device_type 'Siemens SMART CCD area-detector'
_diffrn_measurement_method '\f and \w'
_diffrn_radiation_monochromator graphite
_diffrn_radiation_source 'fine-focus sealed tube'
_diffrn_radiation_type MoK\a
_diffrn_radiation_wavelength 0.71073
_diffrn_reflns_av_R_equivalents 0.0344
_diffrn_reflns_av_sigmaI/netI 0.0666
_diffrn_reflns_limit_h_max 8
_diffrn_reflns_limit_h_min -5
_diffrn_reflns_limit_k_max 10
_diffrn_reflns_limit_k_min -10
_diffrn_reflns_limit_l_max 11
_diffrn_reflns_limit_l_min -9
_diffrn_reflns_number 2903
_diffrn_reflns_theta_full 25.00
_diffrn_reflns_theta_max 25.00
_diffrn_reflns_theta_min 2.20
_diffrn_standards_number 0
_exptl_absorpt_coefficient_mu 2.273
_exptl_absorpt_correction_T_max 0.6986
_exptl_absorpt_correction_T_min 0.3962
_exptl_absorpt_correction_type multi-scan
_exptl_absorpt_process_details '(SADABS; Sheldrick, 1996)'
_exptl_crystal_colour green
_exptl_crystal_density_diffrn 1.675
_exptl_crystal_density_method 'not measured'
_exptl_crystal_description block
_exptl_crystal_F_000 302
_exptl_crystal_size_max 0.50
_exptl_crystal_size_mid 0.42
_exptl_crystal_size_min 0.17
_refine_diff_density_max 0.913
_refine_diff_density_min -0.814
_refine_ls_extinction_method none
_refine_ls_goodness_of_fit_ref 1.040
_refine_ls_hydrogen_treatment constr
_refine_ls_matrix_type full
_refine_ls_number_parameters 136
_refine_ls_number_reflns 2021
_refine_ls_number_restraints 0
_refine_ls_restrained_S_all 1.040
_refine_ls_R_factor_all 0.0741
_refine_ls_R_factor_gt 0.0528
_refine_ls_shift/su_max 0.000
_refine_ls_shift/su_mean 0.000
_refine_ls_structure_factor_coef Fsqd
_refine_ls_weighting_details 'w=1/[\s^2^(Fo^2^)+(0.0888P)^2^+0.8983P] where P=(Fo^2^+2Fc^2^)/3'
_refine_ls_weighting_scheme calc
_refine_ls_wR_factor_gt 0.1379
_refine_ls_wR_factor_ref 0.1603
_reflns_number_gt 1549
_reflns_number_total 2021
_reflns_threshold_expression I>2\s(I)
_cod_data_source_file si2162.cif
_cod_data_source_block I
_cod_depositor_comments
;
The following automatic conversions were performed:
'_symmetry_cell_setting' value 'Triclinic' changed to 'triclinic'
according to '/home/saulius/struct/CIF-dictionaries/cif_core.dic'
dictionary named 'cif_core.dic' version 2.4.1 from 2010-06-29.

Automatic conversion script
Id: cif_fix_enum 1527 2010-12-29 10:47:43Z saulius 

The following automatic conversions were performed:

'_symmetry_cell_setting' value 'Triclinic' changed to 'triclinic'
according to /home/saulius/struct/CIF-dictionaries/cif_core.dic
dictionary named 'cif_core.dic' version 2.4.1 from 2010-06-29.

Automatic conversion script
Id: cif_fix_values 1715 2011-07-08 13:25:40Z adriana 
;
_cod_database_code 2221494
_cod_database_fobs_code 2221494

loop_
_symmetry_equiv_pos_as_xyz
'x, y, z'
'-x, -y, -z'

loop_
_atom_site_type_symbol
_atom_site_label
_atom_site_fract_x
_atom_site_fract_y
_atom_site_fract_z
_atom_site_U_iso_or_equiv
_atom_site_adp_type
_atom_site_calc_flag
_atom_site_refinement_flags
_atom_site_occupancy
_atom_site_disorder_assembly
_atom_site_disorder_group
Cu Cu1 0.53050(9) 0.78810(8) 0.77470(7) 0.0327(3) Uani d . 1 . .
Cl Cl1 0.7011(2) 0.53529(17) 0.80166(16) 0.0397(4) Uani d . 1 . .
Cl Cl2 0.7438(2) 0.9433(2) 0.81435(18) 0.0476(4) Uani d . 1 . .
N N1 0.6029(6) 0.8157(6) 0.5531(5) 0.0341(11) Uani d . 1 . .
N N2 0.3090(6) 0.7056(6) 0.7282(5) 0.0347(11) Uani d . 1 . .
N N3 0.3644(7) 0.7751(6) 0.9746(5) 0.0357(11) Uani d . 1 . .
H H3A 0.4022 0.6933 1.0288 0.043 Uiso calc R 1 . .
H H3B 0.3743 0.8597 1.0159 0.043 Uiso calc R 1 . .
C C1 0.1667(9) 0.6172(9) 0.5489(7) 0.0527(18) Uani d . 1 . .
H H1A 0.0658 0.5872 0.6302 0.079 Uiso calc R 1 . .
H H1B 0.2225 0.5283 0.5032 0.079 Uiso calc R 1 . .
H H1C 0.1171 0.6883 0.4809 0.079 Uiso calc R 1 . .
C C2 0.3123(8) 0.6909(7) 0.5987(6) 0.0343(13) Uani d . 1 . .
C C3 0.4844(8) 0.7519(7) 0.4929(6) 0.0326(13) Uani d . 1 . .
C C4 0.5180(9) 0.7429(8) 0.3465(6) 0.0427(15) Uani d . 1 . .
H H4 0.4342 0.6966 0.3070 0.051 Uiso calc R 1 . .
C C5 0.6828(10) 0.8058(9) 0.2596(7) 0.0561(19) Uani d . 1 . .
H H5 0.7108 0.8023 0.1601 0.067 Uiso calc R 1 . .
C C6 0.8026(10) 0.8725(9) 0.3213(7) 0.0531(18) Uani d . 1 . .
H H6 0.9125 0.9155 0.2646 0.064 Uiso calc R 1 . .
C C7 0.7586(9) 0.8752(7) 0.4685(7) 0.0416(15) Uani d . 1 . .
H H7 0.8408 0.9203 0.5105 0.050 Uiso calc R 1 . .
C C8 0.1613(8) 0.6561(8) 0.8557(6) 0.0412(15) Uani d . 1 . .
H H8A 0.1867 0.5504 0.8911 0.049 Uiso calc R 1 . .
H H8B 0.0381 0.6645 0.8321 0.049 Uiso calc R 1 . .
C C9 0.1656(8) 0.7610(8) 0.9685(7) 0.0406(14) Uani d . 1 . .
H H9A 0.1095 0.8611 0.9436 0.049 Uiso calc R 1 . .
H H9B 0.0931 0.7192 1.0622 0.049 Uiso calc R 1 . .

loop_
_atom_site_aniso_label
_atom_site_aniso_U_11
_atom_site_aniso_U_22
_atom_site_aniso_U_33
_atom_site_aniso_U_12
_atom_site_aniso_U_13
_atom_site_aniso_U_23
Cu1 0.0302(4) 0.0363(5) 0.0324(4) -0.0047(3) -0.0096(3) 0.0001(3)
Cl1 0.0404(8) 0.0339(8) 0.0412(8) 0.0017(6) -0.0079(6) 0.0048(6)
Cl2 0.0403(9) 0.0487(10) 0.0580(10) -0.0096(7) -0.0133(7) -0.0145(8)
N1 0.031(2) 0.035(3) 0.033(3) -0.004(2) -0.007(2) 0.007(2)
N2 0.027(2) 0.053(3) 0.025(2) -0.009(2) -0.0086(19) 0.002(2)
N3 0.040(3) 0.033(3) 0.035(3) -0.001(2) -0.011(2) -0.001(2)
C1 0.038(3) 0.081(5) 0.043(4) -0.016(4) -0.008(3) -0.015(4)
C2 0.029(3) 0.037(3) 0.037(3) 0.001(2) -0.012(2) 0.001(3)
C3 0.034(3) 0.033(3) 0.031(3) -0.002(2) -0.010(2) 0.003(2)
C4 0.042(3) 0.051(4) 0.036(3) -0.007(3) -0.013(3) 0.001(3)
C5 0.057(4) 0.077(5) 0.031(3) -0.009(4) -0.008(3) 0.008(3)
C6 0.044(4) 0.060(5) 0.047(4) -0.015(3) -0.003(3) 0.015(3)
C7 0.039(3) 0.038(3) 0.046(4) -0.009(3) -0.008(3) 0.004(3)
C8 0.033(3) 0.053(4) 0.037(3) -0.011(3) -0.007(3) 0.001(3)
C9 0.034(3) 0.045(4) 0.040(3) 0.001(3) -0.006(3) -0.001(3)

loop_
_atom_type_symbol
_atom_type_description
_atom_type_scat_dispersion_real
_atom_type_scat_dispersion_imag
_atom_type_scat_source
C C 0.0033 0.0016 'International Tables Vol C Tables 4.2.6.8 and 6.1.1.4'
H H 0.0000 0.0000 'International Tables Vol C Tables 4.2.6.8 and 6.1.1.4'
N N 0.0061 0.0033 'International Tables Vol C Tables 4.2.6.8 and 6.1.1.4'
Cu Cu 0.3201 1.2651 'International Tables Vol C Tables 4.2.6.8 and 6.1.1.4'
Cl Cl 0.1484 0.1585 'International Tables Vol C Tables 4.2.6.8 and 6.1.1.4'

loop_
_geom_angle_atom_site_label_1
_geom_angle_atom_site_label_2
_geom_angle_atom_site_label_3
_geom_angle_site_symmetry_1
_geom_angle_site_symmetry_3
_geom_angle
_geom_angle_publ_flag
N2 Cu1 N3 . . 82.95(19) ?
N2 Cu1 N1 . . 78.71(18) ?
N3 Cu1 N1 . . 158.54(19) y
N2 Cu1 Cl2 . . 164.66(16) y
N3 Cu1 Cl2 . . 96.66(15) ?
N1 Cu1 Cl2 . . 98.10(14) ?
N2 Cu1 Cl1 . . 95.01(16) ?
N3 Cu1 Cl1 . . 96.91(15) ?
N1 Cu1 Cl1 . . 95.69(14) ?
Cl2 Cu1 Cl1 . . 100.26(6) ?
C7 N1 C3 . . 118.8(5) ?
C7 N1 Cu1 . . 127.4(4) ?
C3 N1 Cu1 . . 113.5(4) ?
C2 N2 C8 . . 126.8(5) ?
C2 N2 Cu1 . . 119.1(4) ?
C8 N2 Cu1 . . 113.9(4) ?
C9 N3 Cu1 . . 109.9(4) ?
C9 N3 H3A . . 109.7 ?
Cu1 N3 H3A . . 109.7 ?
C9 N3 H3B . . 109.7 ?
Cu1 N3 H3B . . 109.7 ?
H3A N3 H3B . . 108.2 ?
C2 C1 H1A . . 109.5 ?
C2 C1 H1B . . 109.5 ?
H1A C1 H1B . . 109.5 ?
C2 C1 H1C . . 109.5 ?
H1A C1 H1C . . 109.5 ?
H1B C1 H1C . . 109.5 ?
N2 C2 C1 . . 125.3(5) ?
N2 C2 C3 . . 114.1(5) ?
C1 C2 C3 . . 120.6(5) ?
N1 C3 C4 . . 122.8(5) ?
N1 C3 C2 . . 114.0(5) ?
C4 C3 C2 . . 123.2(5) ?
C3 C4 C5 . . 117.5(6) ?
C3 C4 H4 . . 121.3 ?
C5 C4 H4 . . 121.3 ?
C6 C5 C4 . . 119.6(6) ?
C6 C5 H5 . . 120.2 ?
C4 C5 H5 . . 120.2 ?
C5 C6 C7 . . 119.0(6) ?
C5 C6 H6 . . 120.5 ?
C7 C6 H6 . . 120.5 ?
N1 C7 C6 . . 122.4(6) ?
N1 C7 H7 . . 118.8 ?
C6 C7 H7 . . 118.8 ?
N2 C8 C9 . . 106.3(5) ?
N2 C8 H8A . . 110.5 ?
C9 C8 H8A . . 110.5 ?
N2 C8 H8B . . 110.5 ?
C9 C8 H8B . . 110.5 ?
H8A C8 H8B . . 108.7 ?
N3 C9 C8 . . 108.7(5) ?
N3 C9 H9A . . 109.9 ?
C8 C9 H9A . . 109.9 ?
N3 C9 H9B . . 109.9 ?
C8 C9 H9B . . 109.9 ?
H9A C9 H9B . . 108.3 ?

loop_
_geom_bond_atom_site_label_1
_geom_bond_atom_site_label_2
_geom_bond_site_symmetry_2
_geom_bond_distance
_geom_bond_publ_flag
Cu1 N2 . 1.977(5) y
Cu1 N3 . 2.002(5) y
Cu1 N1 . 2.050(5) y
Cu1 Cl2 . 2.2659(17) y
Cu1 Cl1 . 2.4812(16) y
N1 C7 . 1.327(7) ?
N1 C3 . 1.333(7) ?
N2 C2 . 1.257(7) ?
N2 C8 . 1.467(7) ?
N3 C9 . 1.475(7) ?
N3 H3A . 0.9000 ?
N3 H3B . 0.9000 ?
C1 C2 . 1.479(8) ?
C1 H1A . 0.9600 ?
C1 H1B . 0.9600 ?
C1 H1C . 0.9600 ?
C2 C3 . 1.498(8) ?
C3 C4 . 1.376(8) ?
C4 C5 . 1.396(9) ?
C4 H4 . 0.9300 ?
C5 C6 . 1.363(10) ?
C5 H5 . 0.9300 ?
C6 C7 . 1.372(9) ?
C6 H6 . 0.9300 ?
C7 H7 . 0.9300 ?
C8 C9 . 1.512(9) ?
C8 H8A . 0.9700 ?
C8 H8B . 0.9700 ?
C9 H9A . 0.9700 ?
C9 H9B . 0.9700 ?

loop_
_geom_hbond_atom_site_label_D
_geom_hbond_atom_site_label_H
_geom_hbond_atom_site_label_A
_geom_hbond_site_symmetry_A
_geom_hbond_distance_DH
_geom_hbond_distance_HA
_geom_hbond_distance_DA
_geom_hbond_angle_DHA
N3 H3A Cl1 2_667 0.90 2.47 3.248(5) 145.3
N3 H3B Cl2 2_677 0.90 2.49 3.322(5) 154.1
C6 H6 Cl2 2_776 0.93 2.77 3.666(7) 160.9
C4 H4 Cl1 2_666 0.93 2.74 3.612(7) 156.1
C1 H1A Cl1 1_455 0.96 2.80 3.726(6) 161.2
